data_4116452
loop_
_publ_author_name
'F. Albert Cotton'
'Lee M. Daniels'
'Carlos A. Murillo'
'Isabel Pascual'
'Hong-Cai Zhou'

_publ_section_title
;
 Remarkable Effects of Axial \p* Coordination on the Cr-Cr Quadruple Bond
 in Dichromium Paddlewheel Complexes
;
_journal_name_full 'Journal of the American Chemical Society'
_journal_page_first 6856
_journal_page_last 6861
_journal_paper_doi 10.1021/ja9912675
_journal_volume 121
_journal_year 1999
_chemical_compound_source synthesized
_chemical_formula_moiety 'Cr2 (C17 H16 N3)4, 2(C4 H8 O)'
_chemical_formula_structural 'Cr2 (DPhIP)4, 2THF'
_chemical_formula_sum 'C76 H74 Cr2 N12 O2'
_chemical_formula_weight 1291.47
_chemical_name_systematic
;
 Tetrakis(2,6-diphenyliminopiperidinato)dichromium(II)
;
_space_group_IT_number 2
_symmetry_cell_setting triclinic
_symmetry_space_group_name_Hall '-P 1'
_symmetry_space_group_name_H-M 'P -1'
_atom_sites_solution_hydrogens geom
_atom_sites_solution_primary direct
_atom_sites_solution_secondary difmap
_audit_creation_method SHELXL
_cell_angle_alpha 108.97(2)
_cell_angle_beta 109.53(4)
_cell_angle_gamma 95.27(3)
_cell_formula_units_Z 2
_cell_length_a 14.198(2)
_cell_length_b 14.638(7)
_cell_length_c 18.118(12)
_cell_measurement_reflns_used 250
_cell_measurement_temperature 213(2)
_cell_measurement_theta_max 20.6
_cell_measurement_theta_min 9.05
_cell_volume 3270(3)
_computing_cell_refinement 'MADNES (Enraf-Nonius, 1989)'
_computing_data_collection 'MADNES (Enraf-Nonius, 1989)'
_computing_data_reduction 'PROCOR (Kabsch, 1988)'
_computing_molecular_graphics 'SHELXTL V.5 (Siemens, 1994)'
_computing_publication_material CIFTAB
_computing_structure_refinement 'SHELXL-93 (Sheldrick, 1993)'
_computing_structure_solution 'SHELXTL V.5 (Siemens, 1994)'
_diffrn_ambient_temperature 213(2)
_diffrn_measurement_device 'Nonius FAST area detector'
_diffrn_measurement_method 'Ellipsoid-mask fitting'
_diffrn_radiation_monochromator graphite
_diffrn_radiation_source 'fine-focus sealed tube'
_diffrn_radiation_type MoK\a
_diffrn_radiation_wavelength 0.71073
_diffrn_reflns_av_R_equivalents 0.0464
_diffrn_reflns_av_sigmaI/netI 0.0408
_diffrn_reflns_limit_h_max 15
_diffrn_reflns_limit_h_min -15
_diffrn_reflns_limit_k_max 15
_diffrn_reflns_limit_k_min -15
_diffrn_reflns_limit_l_max 19
_diffrn_reflns_limit_l_min -19
_diffrn_reflns_number 16892
_diffrn_reflns_theta_max 22.55
_diffrn_reflns_theta_min 2.29
_diffrn_standards_decay_% none
_diffrn_standards_number 'none (area detector dara)'
_exptl_absorpt_coefficient_mu 0.390
_exptl_absorpt_correction_type none
_exptl_crystal_colour orange
_exptl_crystal_density_diffrn 1.312
_exptl_crystal_density_method none
_exptl_crystal_description prism
_exptl_crystal_F_000 1356
_exptl_crystal_size_max 0.33
_exptl_crystal_size_mid 0.27
_exptl_crystal_size_min 0.21
_refine_diff_density_max 0.490
_refine_diff_density_min -0.380
_refine_diff_density_rms 0.071
_refine_ls_extinction_method none
_refine_ls_goodness_of_fit_all 1.057
_refine_ls_goodness_of_fit_obs 1.065
_refine_ls_hydrogen_treatment constr
_refine_ls_matrix_type full
_refine_ls_number_parameters 827
_refine_ls_number_reflns 8268
_refine_ls_number_restraints 24
_refine_ls_restrained_S_all 1.061
_refine_ls_restrained_S_obs 1.066
_refine_ls_R_factor_all 0.0716
_refine_ls_R_factor_obs 0.0598
_refine_ls_shift/esd_max 0.016
_refine_ls_shift/esd_mean 0.001
_refine_ls_structure_factor_coef Fsqd
_refine_ls_weighting_details 'w=1/[\s^2^(Fo^2^)+(0.0685P)^2^+7.5832P] where P=(Fo^2^+2Fc^2^)/3'
_refine_ls_weighting_scheme calc
_refine_ls_wR_factor_all 0.1588
_refine_ls_wR_factor_obs 0.1467
_reflns_number_observed 7108
_reflns_number_total 8273
_reflns_observed_criterion >2sigma(I)
_cod_data_source_file ja9912675_3.cif
_cod_data_source_block 1.2THF
_cod_depositor_comments
;
The following automatic conversions were performed:

'_refine_ls_weighting_scheme' value 'calc
w=1/[\s^2^(Fo^2^)+(0.0685P)^2^+7.5832P] where P=(Fo^2^+2Fc^2^)/3' was
changed to 'calc'. New tag '_refine_ls_weighting_details' was
created. The value of the new tag was set to
'w=1/[\s^2^(Fo^2^)+(0.0685P)^2^+7.5832P] where P=(Fo^2^+2Fc^2^)/3'.

Automatic conversion script
Id: cif_fix_values 3143 2015-03-26 13:38:13Z robertas 
;
_cod_original_cell_volume 3270.1(26)
_cod_database_code 4116452

loop_
_symmetry_equiv_pos_as_xyz
'x, y, z'
'-x, -y, -z'

loop_
_atom_site_aniso_label
_atom_site_aniso_U_11
_atom_site_aniso_U_22
_atom_site_aniso_U_33
_atom_site_aniso_U_23
_atom_site_aniso_U_13
_atom_site_aniso_U_12
Cr1 0.0216(3) 0.0258(4) 0.0252(3) 0.0110(3) 0.0083(3) 0.0015(3)
Cr2 0.0222(3) 0.0244(4) 0.0247(3) 0.0081(3) 0.0091(3) 0.0020(3)
N1 0.029(2) 0.026(2) 0.032(2) 0.013(2) 0.0105(15) 0.0071(15)
N2 0.023(2) 0.022(2) 0.032(2) 0.0123(14) 0.0108(14) 0.0057(13)
N3 0.027(2) 0.021(2) 0.033(2) 0.0141(14) 0.0133(14) 0.0073(14)
N4 0.028(2) 0.039(2) 0.032(2) 0.010(2) 0.011(2) 0.005(2)
N5 0.024(2) 0.026(2) 0.027(2) 0.0049(14) 0.0077(14) -0.0003(14)
N6 0.023(2) 0.028(2) 0.031(2) 0.012(2) 0.0077(14) 0.0039(14)
N7 0.035(2) 0.037(2) 0.039(2) 0.024(2) 0.015(2) 0.010(2)
N8 0.027(2) 0.028(2) 0.028(2) 0.0145(15) 0.0119(14) 0.0034(14)
N9 0.023(2) 0.031(2) 0.030(2) 0.013(2) 0.0120(14) 0.0052(14)
N10 0.034(2) 0.031(2) 0.030(2) 0.016(2) 0.0090(15) 0.014(2)
N11 0.024(2) 0.025(2) 0.027(2) 0.0110(14) 0.0088(14) 0.0078(14)
N12 0.025(2) 0.023(2) 0.028(2) 0.0107(14) 0.0102(14) 0.0057(14)
C1 0.030(2) 0.027(2) 0.032(2) 0.013(2) 0.017(2) 0.010(2)
C2 0.037(2) 0.034(2) 0.039(2) 0.019(2) 0.010(2) 0.008(2)
C3 0.053(3) 0.044(3) 0.054(3) 0.033(3) 0.014(2) 0.018(2)
C4 0.064(3) 0.028(3) 0.060(3) 0.028(2) 0.021(3) 0.014(2)
C5 0.053(3) 0.023(2) 0.053(3) 0.012(2) 0.013(2) 0.003(2)
C6 0.043(2) 0.028(2) 0.036(2) 0.016(2) 0.010(2) 0.008(2)
C7 0.023(2) 0.024(2) 0.022(2) 0.009(2) 0.008(2) 0.003(2)
C8 0.036(2) 0.029(2) 0.035(2) 0.016(2) 0.018(2) 0.009(2)
C9 0.037(2) 0.037(2) 0.041(2) 0.019(2) 0.023(2) 0.012(2)
C10 0.025(2) 0.030(2) 0.032(2) 0.011(2) 0.013(2) 0.006(2)
C11 0.021(2) 0.023(2) 0.026(2) 0.002(2) 0.005(2) 0.003(2)
C12 0.035(2) 0.032(2) 0.032(2) 0.013(2) 0.012(2) 0.009(2)
C13 0.038(3) 0.043(3) 0.059(3) 0.029(2) 0.017(2) 0.015(2)
C14 0.049(3) 0.066(4) 0.081(4) 0.044(3) 0.024(3) 0.032(3)
C15 0.069(4) 0.063(4) 0.103(5) 0.052(4) 0.030(3) 0.041(3)
C16 0.077(4) 0.042(3) 0.097(5) 0.042(3) 0.019(3) 0.018(3)
C17 0.048(3) 0.039(3) 0.064(3) 0.032(3) 0.012(2) 0.011(2)
C18 0.025(2) 0.027(2) 0.025(2) 0.005(2) 0.001(2) -0.002(2)
C19 0.031(2) 0.033(2) 0.034(2) 0.012(2) 0.009(2) 0.002(2)
C20 0.028(2) 0.039(3) 0.048(3) 0.011(2) 0.013(2) -0.001(2)
C21 0.025(2) 0.050(3) 0.073(3) 0.020(3) 0.009(2) 0.009(2)
C22 0.041(3) 0.048(3) 0.081(4) 0.035(3) 0.012(3) 0.012(2)
C23 0.035(2) 0.040(3) 0.056(3) 0.025(2) 0.012(2) 0.002(2)
C24 0.027(2) 0.034(2) 0.030(2) 0.011(2) 0.010(2) 0.001(2)
C25 0.030(2) 0.040(3) 0.030(2) 0.005(2) 0.007(2) 0.003(2)
C26 0.037(2) 0.037(2) 0.033(2) 0.004(2) 0.007(2) -0.004(2)
C27 0.040(2) 0.028(2) 0.035(2) 0.006(2) 0.008(2) 0.005(2)
C28 0.032(2) 0.028(2) 0.029(2) 0.009(2) 0.016(2) 0.001(2)
C29 0.027(2) 0.036(2) 0.043(3) 0.015(2) 0.013(2) 0.003(2)
C30 0.047(3) 0.036(2) 0.042(3) 0.016(2) 0.022(2) 0.011(2)
C31 0.057(3) 0.039(3) 0.061(3) 0.012(3) 0.030(3) 0.013(2)
C32 0.055(3) 0.055(3) 0.087(4) 0.034(3) 0.028(3) 0.026(3)
C33 0.082(4) 0.106(5) 0.101(5) 0.081(4) 0.046(4) 0.053(4)
C34 0.060(3) 0.100(4) 0.062(3) 0.053(3) 0.035(3) 0.040(3)
C41 0.037(2) 0.025(2) 0.027(2) 0.015(2) 0.012(2) 0.004(2)
C42 0.053(3) 0.054(3) 0.062(3) 0.043(3) 0.038(3) 0.021(2)
C43' 0.051(6) 0.066(9) 0.056(8) 0.035(8) 0.035(6) 0.019(6)
C43 0.043(7) 0.040(9) 0.056(10) 0.028(8) 0.025(6) 0.007(6)
C44 0.049(3) 0.052(3) 0.060(3) 0.036(3) 0.037(2) 0.015(2)
C45 0.029(2) 0.029(2) 0.026(2) 0.009(2) 0.011(2) 0.003(2)
C46 0.026(2) 0.038(2) 0.030(2) 0.019(2) 0.013(2) 0.006(2)
C47 0.031(2) 0.047(3) 0.048(3) 0.013(2) 0.017(2) 0.001(2)
C48 0.023(2) 0.074(4) 0.057(3) 0.017(3) 0.009(2) -0.006(2)
C49 0.028(3) 0.083(4) 0.061(3) 0.035(3) 0.021(2) 0.020(3)
C50 0.040(3) 0.057(3) 0.051(3) 0.026(3) 0.023(2) 0.019(2)
C51 0.028(2) 0.040(3) 0.037(2) 0.018(2) 0.012(2) 0.007(2)
C58 0.024(2) 0.028(2) 0.027(2) 0.011(2) 0.012(2) 0.006(2)
C59 0.031(2) 0.029(2) 0.035(2) 0.008(2) 0.008(2) 0.007(2)
C60 0.026(2) 0.036(2) 0.036(2) 0.003(2) 0.000(2) 0.006(2)
C61 0.037(2) 0.041(3) 0.032(2) 0.012(2) 0.004(2) 0.015(2)
C62 0.025(2) 0.034(2) 0.029(2) 0.013(2) 0.011(2) 0.011(2)
C63 0.040(2) 0.035(2) 0.040(2) 0.016(2) 0.012(2) 0.015(2)
C64 0.046(3) 0.057(3) 0.042(3) 0.024(2) 0.013(2) 0.022(2)
C65 0.074(4) 0.076(4) 0.053(3) 0.042(3) 0.020(3) 0.038(3)
C66 0.107(5) 0.082(4) 0.075(4) 0.054(4) 0.029(4) 0.062(4)
C67 0.114(5) 0.085(5) 0.085(4) 0.045(4) 0.052(4) 0.076(4)
C68 0.081(4) 0.060(3) 0.058(3) 0.032(3) 0.039(3) 0.043(3)
O1 0.190(9) 0.267(14) 0.253(13) 0.071(11) 0.116(9) 0.036(9)
O2 0.111(4) 0.089(3) 0.079(3) 0.045(3) 0.036(3) 0.029(3)
C101 0.176(13) 0.268(20) 0.143(11) 0.054(14) 0.041(10) 0.107(14)
C102 0.543(37) 0.108(9) 0.151(12) 0.079(10) 0.134(18) 0.064(15)
C103 0.063(6) 0.088(7) 0.308(19) 0.071(10) 0.033(8) 0.007(5)
C104 0.114(9) 0.176(13) 0.410(27) 0.216(17) 0.062(13) 0.024(9)
C111 0.121(6) 0.074(5) 0.086(5) 0.039(4) 0.042(4) 0.023(4)
C112 0.202(11) 0.180(10) 0.085(6) 0.045(7) 0.028(6) -0.099(9)
C113 0.238(13) 0.094(6) 0.128(8) 0.041(6) 0.086(8) -0.004(7)
C114 0.106(6) 0.105(6) 0.088(5) 0.056(5) 0.029(4) 0.036(5)

loop_
_atom_site_label
_atom_site_type_symbol
_atom_site_fract_x
_atom_site_fract_y
_atom_site_fract_z
_atom_site_U_iso_or_equiv
_atom_site_thermal_displace_type
_atom_site_occupancy
_atom_site_calc_flag
_atom_site_refinement_flags
_atom_site_disorder_group
Cr1 Cr 0.41847(4) 1.30920(4) 0.73512(4) 0.0243(2) Uani 1 d . .
Cr2 Cr 0.50651(4) 1.20034(4) 0.75346(4) 0.0243(2) Uani 1 d . .
N1 N 0.2773(2) 1.4037(2) 0.7806(2) 0.0289(8) Uani 1 d . .
N2 N 0.3434(2) 1.2803(2) 0.8059(2) 0.0249(7) Uani 1 d . .
N3 N 0.4109(2) 1.1468(2) 0.8054(2) 0.0249(7) Uani 1 d . .
N4 N 0.5246(2) 1.0037(3) 0.6665(2) 0.0340(8) Uani 1 d . .
N5 N 0.4107(2) 1.0960(2) 0.6373(2) 0.0279(7) Uani 1 d . .
N6 N 0.2986(2) 1.1956(2) 0.6304(2) 0.0284(7) Uani 1 d . .
N7 N 0.3725(3) 1.4339(2) 0.6263(2) 0.0341(8) Uani 1 d . .
N8 N 0.4891(2) 1.3446(2) 0.6616(2) 0.0266(7) Uani 1 d . .
N9 N 0.6031(2) 1.2547(2) 0.7042(2) 0.0272(7) Uani 1 d . .
N10 N 0.6715(2) 1.1669(2) 0.8846(2) 0.0315(8) Uani 1 d . .
N11 N 0.6079(2) 1.2979(2) 0.8696(2) 0.0251(7) Uani 1 d . .
N12 N 0.5349(2) 1.4202(2) 0.8426(2) 0.0250(7) Uani 1 d . .
C1 C 0.4030(3) 1.0515(3) 0.8114(2) 0.0274(9) Uani 1 d . .
C2 C 0.4734(3) 1.0363(3) 0.8778(3) 0.0364(10) Uani 1 d . .
H2A H 0.5273(3) 1.0892(3) 0.9199(3) 0.044 Uiso 1 calc R .
C3 C 0.4650(4) 0.9439(3) 0.8825(3) 0.0481(12) Uani 1 d . .
H3B H 0.5138(4) 0.9339(3) 0.9274(3) 0.058 Uiso 1 calc R .
C4 C 0.3862(4) 0.8669(3) 0.8224(3) 0.0483(12) Uani 1 d . .
H4A H 0.3805(4) 0.8043(3) 0.8264(3) 0.058 Uiso 1 calc R .
C5 C 0.3153(4) 0.8809(3) 0.7561(3) 0.0462(12) Uani 1 d . .
H5A H 0.2612(4) 0.8279(3) 0.7145(3) 0.055 Uiso 1 calc R .
C6 C 0.3239(3) 0.9737(3) 0.7508(3) 0.0364(10) Uani 1 d . .
H6B H 0.2754(3) 0.9833(3) 0.7055(3) 0.044 Uiso 1 calc R .
C7 C 0.3443(3) 1.1979(3) 0.8230(2) 0.0237(8) Uani 1 d . .
C8 C 0.2714(3) 1.1669(3) 0.8590(3) 0.0310(9) Uani 1 d . .
H8A H 0.3058(3) 1.1375(3) 0.8993(3) 0.037 Uiso 1 calc R .
H8B H 0.2123(3) 1.1164(3) 0.8133(3) 0.037 Uiso 1 calc R .
C9 C 0.2348(3) 1.2550(3) 0.9037(3) 0.0345(10) Uani 1 d . .
H9A H 0.1807(3) 1.2323(3) 0.9202(3) 0.041 Uiso 1 calc R .
H9B H 0.2918(3) 1.3009(3) 0.9549(3) 0.041 Uiso 1 calc R .
C10 C 0.1935(3) 1.3074(3) 0.8437(2) 0.0287(9) Uani 1 d . .
H10A H 0.1312(3) 1.2639(3) 0.7962(2) 0.034 Uiso 1 calc R .
H10B H 0.1751(3) 1.3675(3) 0.8735(2) 0.034 Uiso 1 calc R .
C11 C 0.2702(3) 1.3350(3) 0.8103(2) 0.0264(9) Uani 1 d . .
C12 C 0.2082(3) 1.4659(3) 0.7701(2) 0.0327(10) Uani 1 d . .
C13 C 0.1035(3) 1.4410(3) 0.7525(3) 0.0444(11) Uani 1 d . .
H13A H 0.0749(3) 1.3789(3) 0.7499(3) 0.053 Uiso 1 calc R .
C14 C 0.0416(4) 1.5059(4) 0.7389(4) 0.0599(14) Uani 1 d . .
H14A H -0.0285(4) 1.4881(4) 0.7280(4) 0.072 Uiso 1 calc R .
C15 C 0.0813(5) 1.5962(4) 0.7412(4) 0.072(2) Uani 1 d . .
H15A H 0.0391(5) 1.6409(4) 0.7329(4) 0.086 Uiso 1 calc R .
C16 C 0.1835(5) 1.6207(4) 0.7559(4) 0.072(2) Uani 1 d . .
H16A H 0.2110(5) 1.6818(4) 0.7562(4) 0.086 Uiso 1 calc R .
C17 C 0.2462(4) 1.5564(3) 0.7700(3) 0.0495(12) Uani 1 d . .
H17A H 0.3159(4) 1.5743(3) 0.7797(3) 0.059 Uiso 1 calc R .
C18 C 0.1944(3) 1.2051(3) 0.6070(2) 0.0300(9) Uani 1 d . .
C19 C 0.1234(3) 1.1484(3) 0.6207(2) 0.0340(10) Uani 1 d . .
H19A H 0.1431(3) 1.1007(3) 0.6435(2) 0.041 Uiso 1 calc R .
C20 C 0.0239(3) 1.1610(3) 0.6014(3) 0.0405(11) Uani 1 d . .
H20A H -0.0238(3) 1.1216(3) 0.6106(3) 0.049 Uiso 1 calc R .
C21 C -0.0049(3) 1.2309(4) 0.5690(3) 0.0527(13) Uani 1 d . .
H21A H -0.0727(3) 1.2391(4) 0.5552(3) 0.063 Uiso 1 calc R .
C22 C 0.0648(4) 1.2891(4) 0.5565(4) 0.0568(14) Uani 1 d . .
H22A H 0.0449(4) 1.3379(4) 0.5351(4) 0.068 Uiso 1 calc R .
C23 C 0.1647(3) 1.2763(3) 0.5753(3) 0.0437(11) Uani 1 d . .
H23A H 0.2121(3) 1.3163(3) 0.5664(3) 0.052 Uiso 1 calc R .
C24 C 0.3171(3) 1.1081(3) 0.5974(2) 0.0309(9) Uani 1 d . .
C25 C 0.2428(3) 1.0265(3) 0.5171(3) 0.0374(10) Uani 1 d . .
H25A H 0.2511(3) 1.0366(3) 0.4685(3) 0.045 Uiso 1 calc R .
H25B H 0.1726(3) 1.0302(3) 0.5125(3) 0.045 Uiso 1 calc R .
C26 C 0.2583(3) 0.9248(3) 0.5137(3) 0.0405(11) Uani 1 d . .
H26A H 0.2163(3) 0.8753(3) 0.4571(3) 0.049 Uiso 1 calc R .
H26B H 0.2363(3) 0.9085(3) 0.5546(3) 0.049 Uiso 1 calc R .
C27 C 0.3700(3) 0.9220(3) 0.5339(3) 0.0377(10) Uani 1 d . .
H27A H 0.3809(3) 0.8594(3) 0.5404(3) 0.045 Uiso 1 calc R .
H27B H 0.3877(3) 0.9245(3) 0.4866(3) 0.045 Uiso 1 calc R .
C28 C 0.4391(3) 1.0066(3) 0.6131(2) 0.0295(9) Uani 1 d . .
C29 C 0.5678(3) 0.9199(3) 0.6517(3) 0.0359(10) Uani 1 d . .
C30 C 0.5923(3) 0.8805(3) 0.5811(3) 0.0398(10) Uani 1 d . .
H30A H 0.5742(3) 0.9064(3) 0.5384(3) 0.048 Uiso 1 calc R .
C31 C 0.6428(4) 0.8039(3) 0.5732(3) 0.0526(13) Uani 1 d . .
H31A H 0.6596(4) 0.7788(3) 0.5255(3) 0.063 Uiso 1 calc R .
C32 C 0.6686(4) 0.7641(4) 0.6336(4) 0.0626(15) Uani 1 d . .
H32A H 0.7017(4) 0.7109(4) 0.6274(4) 0.075 Uiso 1 calc R .
C33 C 0.6455(5) 0.8028(5) 0.7036(4) 0.080(2) Uani 1 d . .
H33A H 0.6631(5) 0.7759(5) 0.7456(4) 0.096 Uiso 1 calc R .
C34 C 0.5964(4) 0.8815(5) 0.7133(4) 0.063(2) Uani 1 d . .
H34A H 0.5829(4) 0.9083(5) 0.7624(4) 0.076 Uiso 1 calc R .
C35 C 0.3384(6) 1.5085(5) 0.5975(5) 0.029(2) Uiso 0.657(12) d PD 1
C36 C 0.2419(5) 1.4834(6) 0.5312(5) 0.035(2) Uiso 0.657(12) d PD 1
C37 C 0.1988(6) 1.5582(8) 0.5064(7) 0.048(2) Uiso 0.657(12) d PD 1
C38 C 0.2554(8) 1.6549(8) 0.5473(7) 0.053(3) Uiso 0.657(12) d PD 1
C39 C 0.3535(9) 1.6806(6) 0.6109(6) 0.056(3) Uiso 0.657(12) d PD 1
C40 C 0.3954(8) 1.6084(6) 0.6384(5) 0.046(3) Uiso 0.657(12) d PD 1
C35' C 0.3201(15) 1.4946(12) 0.5834(12) 0.046 Uiso 0.343(12) d PD 2
C36' C 0.2387(13) 1.4533(13) 0.5052(12) 0.063(6) Uiso 0.343(12) d PD 2
C37' C 0.1873(12) 1.5256(15) 0.4764(13) 0.063(6) Uiso 0.343(12) d PD 2
C38' C 0.2238(17) 1.6249(16) 0.5246(12) 0.067(6) Uiso 0.343(12) d PD 2
C39' C 0.3116(17) 1.6672(11) 0.6005(11) 0.058(5) Uiso 0.343(12) d PD 2
C40' C 0.3595(14) 1.6001(10) 0.6327(9) 0.040(5) Uiso 0.343(12) d PD 2
C41 C 0.4556(3) 1.4097(3) 0.6233(2) 0.0289(9) Uani 1 d . .
C42 C 0.5166(4) 1.4489(4) 0.5811(3) 0.0459(12) Uani 1 d . .
C43' C 0.5852(8) 1.3794(9) 0.5557(8) 0.050(4) Uani 0.55(2) d P 1
C43 C 0.6262(8) 1.4481(10) 0.6150(9) 0.042(5) Uani 0.45(2) d P 2
C44 C 0.6431(4) 1.3508(3) 0.6243(3) 0.0448(11) Uani 1 d . .
C45 C 0.5781(3) 1.3159(3) 0.6647(2) 0.0284(9) Uani 1 d . .
C46 C 0.7069(3) 1.2422(3) 0.7272(2) 0.0293(9) Uani 1 d . .
C47 C 0.7881(3) 1.3214(4) 0.7826(3) 0.0435(11) Uani 1 d . .
H47A H 0.7759(3) 1.3848(4) 0.8044(3) 0.052 Uiso 1 calc R .
C48 C 0.8877(3) 1.3075(4) 0.8060(3) 0.0562(14) Uani 1 d . .
H48A H 0.9429(3) 1.3617(4) 0.8436(3) 0.067 Uiso 1 calc R .
C49 C 0.9061(3) 1.2151(4) 0.7744(3) 0.0533(13) Uani 1 d . .
H49A H 0.9736(3) 1.2059(4) 0.7902(3) 0.064 Uiso 1 calc R .
C50 C 0.8258(3) 1.1368(4) 0.7202(3) 0.0458(12) Uani 1 d . .
H50A H 0.8383(3) 1.0736(4) 0.6984(3) 0.055 Uiso 1 calc R .
C51 C 0.7267(3) 1.1493(3) 0.6970(3) 0.0343(10) Uani 1 d . .
H51A H 0.6720(3) 1.0944(3) 0.6603(3) 0.041 Uiso 1 calc R .
C52 C 0.5288(7) 1.5234(5) 0.8701(6) 0.030(3) Uiso 0.657(12) d PD 1
C53 C 0.4937(5) 1.5621(5) 0.9337(5) 0.036(2) Uiso 0.657(12) d PD 1
C54 C 0.4946(5) 1.6631(5) 0.9635(5) 0.042(2) Uiso 0.657(12) d PD 1
C55 C 0.5284(7) 1.7221(6) 0.9261(5) 0.043(2) Uiso 0.657(12) d PD 1
C56 C 0.5612(7) 1.6864(6) 0.8630(5) 0.046(2) Uiso 0.657(12) d PD 1
C57 C 0.5616(7) 1.5824(5) 0.8329(4) 0.041(2) Uiso 0.657(12) d PD 1
C52' C 0.5441(11) 1.5231(8) 0.8600(9) 0.016(5) Uiso 0.343(12) d PD 2
C53' C 0.4905(9) 1.5749(8) 0.9058(9) 0.028(3) Uiso 0.343(12) d PD 2
C54' C 0.5002(10) 1.6782(10) 0.9302(10) 0.042(4) Uiso 0.343(12) d PD 2
C55' C 0.5653(12) 1.7285(10) 0.9064(10) 0.047(4) Uiso 0.343(12) d PD 2
C56' C 0.6165(12) 1.6803(9) 0.8595(8) 0.043(4) Uiso 0.343(12) d PD 2
C57' C 0.6084(11) 1.5743(8) 0.8358(7) 0.032(3) Uiso 0.343(12) d PD 2
C58 C 0.6097(3) 1.3949(3) 0.8923(2) 0.0259(9) Uani 1 d . .
C59 C 0.6959(3) 1.4704(3) 0.9695(3) 0.0342(10) Uani 1 d . .
H59A H 0.6717(3) 1.4935(3) 1.0156(3) 0.041 Uiso 1 calc R .
H59B H 0.7154(3) 1.5276(3) 0.9567(3) 0.041 Uiso 1 calc R .
C60 C 0.7898(3) 1.4287(3) 0.9987(3) 0.0390(10) Uani 1 d . .
H60A H 0.8240(3) 1.4195(3) 0.9588(3) 0.047 Uiso 1 calc R .
H60B H 0.8385(3) 1.4751(3) 1.0544(3) 0.047 Uiso 1 calc R .
C61 C 0.7565(3) 1.3308(3) 1.0034(3) 0.0392(10) Uani 1 d . .
H61A H 0.8162(3) 1.3022(3) 1.0203(3) 0.047 Uiso 1 calc R .
H61B H 0.7265(3) 1.3409(3) 1.0461(3) 0.047 Uiso 1 calc R .
C62 C 0.6788(3) 1.2606(3) 0.9187(2) 0.0286(9) Uani 1 d . .
C63 C 0.7317(3) 1.1157(3) 0.9284(3) 0.0380(10) Uani 1 d . .
C64 C 0.7318(4) 1.1133(4) 1.0042(3) 0.0469(12) Uani 1 d . .
H64A H 0.6961(4) 1.1535(4) 1.0316(3) 0.056 Uiso 1 calc R .
C65 C 0.7830(4) 1.0531(4) 1.0403(3) 0.0625(15) Uani 1 d . .
H65A H 0.7804(4) 1.0510(4) 1.0909(3) 0.075 Uiso 1 calc R .
C66 C 0.8381(5) 0.9961(5) 1.0016(4) 0.080(2) Uani 1 d . .
H66A H 0.8736(5) 0.9552(5) 1.0257(4) 0.096 Uiso 1 calc R .
C67 C 0.8406(5) 0.9997(5) 0.9275(4) 0.083(2) Uani 1 d . .
H67A H 0.8795(5) 0.9624(5) 0.9018(4) 0.100 Uiso 1 calc R .
C68 C 0.7868(4) 1.0573(4) 0.8905(3) 0.0580(14) Uani 1 d . .
H68A H 0.7874(4) 1.0569(4) 0.8387(3) 0.070 Uiso 1 calc R .
O1 O 1.0345(8) 1.2744(10) 1.0279(8) 0.237(5) Uani 1 d . .
O2 O 0.0157(4) 1.0006(4) 0.7075(3) 0.0890(13) Uani 1 d . .
C101 C 1.1440(11) 1.3404(16) 1.1698(9) 0.204(7) Uani 1 d . .
H10C H 1.1294(11) 1.3639(16) 1.2211(9) 0.245 Uiso 1 calc R .
H10D H 1.2099(11) 1.3209(16) 1.1836(9) 0.245 Uiso 1 calc R .
C102 C 1.0632(18) 1.2583(10) 1.1041(11) 0.260(12) Uani 1 d . .
H10E H 1.0871(18) 1.1965(10) 1.0968(11) 0.312 Uiso 1 calc R .
H10F H 1.0039(18) 1.2524(10) 1.1198(11) 0.312 Uiso 1 calc R .
C103 C 1.1458(8) 1.4121(7) 1.1373(12) 0.166(6) Uani 1 d . .
H10G H 1.1338(8) 1.4722(7) 1.1736(12) 0.199 Uiso 1 calc R .
H10J H 1.2131(8) 1.4286(7) 1.1354(12) 0.199 Uiso 1 calc R .
C104 C 1.0743(11) 1.3801(12) 1.0608(13) 0.216(9) Uani 1 d . .
H10H H 1.1028(11) 1.3964(12) 1.0231(13) 0.260 Uiso 1 calc R .
H10I H 1.0181(11) 1.4140(12) 1.0620(13) 0.260 Uiso 1 calc R .
C111 C 0.0050(6) 0.9121(5) 0.6425(5) 0.091(2) Uani 1 d . .
H11A H 0.0707(6) 0.9081(5) 0.6364(5) 0.109 Uiso 1 calc R .
H11B H -0.0456(6) 0.9090(5) 0.5889(5) 0.109 Uiso 1 calc R .
C112 C -0.0307(9) 0.8765(8) 0.7481(6) 0.175(6) Uani 1 d . .
H11C H -0.1011(9) 0.8664(8) 0.7454(6) 0.210 Uiso 1 calc R .
H11D H 0.0100(9) 0.8487(8) 0.7873(6) 0.210 Uiso 1 calc R .
C113 C -0.0291(10) 0.8289(7) 0.6639(6) 0.153(4) Uani 1 d . .
H11E H -0.0975(10) 0.7903(7) 0.6226(6) 0.183 Uiso 1 calc R .
H11F H 0.0189(10) 0.7848(7) 0.6650(6) 0.183 Uiso 1 calc R .
C114 C 0.0130(6) 0.9811(6) 0.7760(5) 0.096(2) Uani 1 d . .
H11G H -0.0289(6) 1.0206(6) 0.8007(5) 0.115 Uiso 1 calc R .
H11H H 0.0825(6) 0.9985(6) 0.8194(5) 0.115 Uiso 1 calc R .

loop_
_atom_type_symbol
_atom_type_description
_atom_type_scat_dispersion_real
_atom_type_scat_dispersion_imag
_atom_type_scat_source
C C 0.0033 0.0016 'International Tables Vol C Tables 4.2.6.8 and 6.1.1.4'
H H 0.0000 0.0000 'International Tables Vol C Tables 4.2.6.8 and 6.1.1.4'
N N 0.0061 0.0033 'International Tables Vol C Tables 4.2.6.8 and 6.1.1.4'
Cr Cr 0.3209 0.6236 'International Tables Vol C Tables 4.2.6.8 and 6.1.1.4'
O O 0.0106 0.0060 'International Tables Vol C Tables 4.2.6.8 and 6.1.1.4'

loop_
_geom_angle_atom_site_label_1
_geom_angle_atom_site_label_2
_geom_angle_atom_site_label_3
_geom_angle
_geom_angle_publ_flag
N2 Cr1 N8 176.45(12) ?
N2 Cr1 N12 92.04(13) ?
N8 Cr1 N12 88.24(13) ?
N2 Cr1 N6 85.48(13) ?
N8 Cr1 N6 94.26(13) ?
N12 Cr1 N6 177.49(12) ?
N2 Cr1 Cr2 90.62(9) y
N8 Cr1 Cr2 92.92(9) y
N12 Cr1 Cr2 89.81(9) y
N6 Cr1 Cr2 89.85(10) y
N2 Cr1 N1 52.95(11) ?
N8 Cr1 N1 123.54(11) ?
N12 Cr1 N1 88.35(11) ?
N6 Cr1 N1 90.45(11) ?
Cr2 Cr1 N1 143.40(7) ?
N2 Cr1 N7 128.88(11) ?
N8 Cr1 N7 47.59(11) ?
N12 Cr1 N7 96.52(12) ?
N6 Cr1 N7 85.34(12) ?
Cr2 Cr1 N7 139.47(7) ?
N1 Cr1 N7 76.97(10) ?
N11 Cr2 N5 176.30(12) ?
N11 Cr2 N9 86.24(13) ?
N5 Cr2 N9 93.31(13) ?
N11 Cr2 N3 92.78(13) ?
N5 Cr2 N3 87.66(13) ?
N9 Cr2 N3 179.00(12) ?
N11 Cr2 Cr1 92.17(10) y
N5 Cr2 Cr1 91.50(10) y
N9 Cr2 Cr1 89.13(9) y
N3 Cr2 Cr1 91.08(9) y
N11 Cr2 N4 125.64(11) ?
N5 Cr2 N4 50.67(11) ?
N9 Cr2 N4 88.23(12) ?
N3 Cr2 N4 92.20(11) ?
Cr1 Cr2 N4 141.80(8) ?
N11 Cr2 N10 49.84(11) ?
N5 Cr2 N10 126.61(12) ?
N9 Cr2 N10 95.17(11) ?
N3 Cr2 N10 84.06(11) ?
Cr1 Cr2 N10 141.14(7) ?
N4 Cr2 N10 77.02(10) ?
C11 N1 C12 125.2(3) ?
C11 N1 Cr1 81.9(2) ?
C12 N1 Cr1 150.5(2) ?
C7 N2 C11 123.3(3) ?
C7 N2 Cr1 121.6(2) ?
C11 N2 Cr1 112.3(2) ?
C7 N3 C1 116.8(3) ?
C7 N3 Cr2 118.2(2) ?
C1 N3 Cr2 124.3(2) ?
C28 N4 C29 122.2(3) ?
C28 N4 Cr2 79.6(2) ?
C29 N4 Cr2 158.2(3) ?
C24 N5 C28 122.5(3) ?
C24 N5 Cr2 120.3(3) ?
C28 N5 Cr2 115.8(2) ?
C24 N6 C18 118.5(3) ?
C24 N6 Cr1 119.2(3) ?
C18 N6 Cr1 120.9(2) ?
C41 N7 C35 120.2(5) ?
C41 N7 C35' 124.4(9) ?
C41 N7 Cr1 75.8(2) ?
C35 N7 Cr1 160.1(4) ?
C35' N7 Cr1 159.9(9) ?
C45 N8 C41 121.5(3) ?
C45 N8 Cr1 117.6(2) ?
C41 N8 Cr1 119.9(3) ?
C45 N9 C46 117.4(3) ?
C45 N9 Cr2 121.4(3) ?
C46 N9 Cr2 120.0(2) ?
C62 N10 C63 122.0(3) ?
C62 N10 Cr2 78.1(2) ?
C63 N10 Cr2 159.4(3) ?
C58 N11 C62 122.6(3) ?
C58 N11 Cr2 119.8(2) ?
C62 N11 Cr2 117.4(2) ?
C58 N12 C52' 116.4(6) ?
C58 N12 C52 117.7(4) ?
C58 N12 Cr1 119.8(3) ?
C52' N12 Cr1 123.4(6) ?
C52 N12 Cr1 122.1(4) ?
C6 C1 C2 119.1(4) ?
C6 C1 N3 120.0(3) ?
C2 C1 N3 120.9(3) ?
C3 C2 C1 120.3(4) ?
C4 C3 C2 120.5(4) ?
C3 C4 C5 120.0(4) ?
C4 C5 C6 119.7(4) ?
C1 C6 C5 120.5(4) ?
N3 C7 N2 116.0(3) ?
N3 C7 C8 123.2(3) ?
N2 C7 C8 120.7(3) ?
C7 C8 C9 111.0(3) ?
C10 C9 C8 108.8(3) ?
C11 C10 C9 111.8(3) ?
N1 C11 N2 112.0(3) ?
N1 C11 C10 129.1(3) ?
N2 C11 C10 118.8(3) ?
C17 C12 C13 117.5(4) ?
C17 C12 N1 116.4(4) ?
C13 C12 N1 125.9(4) ?
C14 C13 C12 121.1(4) ?
C15 C14 C13 120.5(5) ?
C14 C15 C16 119.2(5) ?
C15 C16 C17 120.7(5) ?
C16 C17 C12 121.0(5) ?
C23 C18 C19 118.7(4) ?
C23 C18 N6 120.0(4) ?
C19 C18 N6 121.2(4) ?
C20 C19 C18 121.0(4) ?
C21 C20 C19 119.7(4) ?
C20 C21 C22 120.3(4) ?
C21 C22 C23 120.2(5) ?
C18 C23 C22 120.2(4) ?
N6 C24 N5 115.9(3) ?
N6 C24 C25 123.9(4) ?
N5 C24 C25 120.1(4) ?
C24 C25 C26 112.6(3) ?
C25 C26 C27 110.1(3) ?
C28 C27 C26 112.0(3) ?
N4 C28 N5 113.9(3) ?
N4 C28 C27 125.7(4) ?
N5 C28 C27 120.3(3) ?
C34 C29 C30 118.1(4) ?
C34 C29 N4 118.6(4) ?
C30 C29 N4 122.9(4) ?
C31 C30 C29 120.8(4) ?
C32 C31 C30 120.7(5) ?
C31 C32 C33 118.9(5) ?
C32 C33 C34 121.0(5) ?
C29 C34 C33 120.4(5) ?
C36 C35 N7 118.2(6) ?
C36 C35 C40 120.1(7) ?
N7 C35 C40 121.5(6) ?
C35 C36 C37 120.4(8) ?
C38 C37 C36 118.5(8) ?
C37 C38 C39 121.9(7) ?
C38 C39 C40 120.3(8) ?
C39 C40 C35 118.7(8) ?
C36' C35' C40' 124.9(14) ?
C36' C35' N7 122.2(13) ?
C40' C35' N7 112.8(12) ?
C35' C36' C37' 114.6(14) ?
C38' C37' C36' 119.7(14) ?
C37' C38' C39' 125.6(14) ?
C38' C39' C40' 116.3(13) ?
C39' C40' C35' 118.6(13) ?
N7 C41 N8 116.2(3) ?
N7 C41 C42 123.4(4) ?
N8 C41 C42 120.4(4) ?
C43 C42 C41 113.5(5) ?
C41 C42 C43' 111.5(5) ?
C44 C43' C42 111.9(7) ?
C42 C43 C44 112.2(8) ?
C43' C44 C45 113.1(5) ?
C45 C44 C43 112.7(5) ?
N9 C45 N8 116.1(3) ?
N9 C45 C44 122.3(4) ?
N8 C45 C44 121.5(4) ?
C47 C46 C51 118.8(4) ?
C47 C46 N9 120.7(4) ?
C51 C46 N9 120.4(3) ?
C46 C47 C48 120.0(5) ?
C49 C48 C47 120.4(5) ?
C50 C49 C48 119.5(4) ?
C49 C50 C51 120.7(5) ?
C50 C51 C46 120.5(4) ?
C53 C52 C57 121.2(7) ?
C53 C52 N12 120.1(7) ?
C57 C52 N12 118.7(7) ?
C52 C53 C54 119.5(8) ?
C53 C54 C55 118.8(7) ?
C56 C55 C54 123.1(7) ?
C55 C56 C57 118.2(7) ?
C52 C57 C56 119.1(7) ?
C57' C52' C53' 119.5(10) ?
C57' C52' N12 121.6(11) ?
C53' C52' N12 118.9(11) ?
C52' C53' C54' 122.6(12) ?
C55' C54' C53' 117.3(12) ?
C56' C55' C54' 121.9(12) ?
C55' C56' C57' 120.9(12) ?
C52' C57' C56' 117.8(11) ?
N12 C58 N11 116.5(3) ?
N12 C58 C59 122.5(3) ?
N11 C58 C59 120.9(3) ?
C58 C59 C60 112.5(3) ?
C61 C60 C59 109.0(3) ?
C62 C61 C60 110.0(3) ?
N10 C62 N11 114.6(3) ?
N10 C62 C61 126.6(4) ?
N11 C62 C61 118.8(3) ?
C68 C63 C64 117.8(4) ?
C68 C63 N10 118.6(4) ?
C64 C63 N10 123.4(4) ?
C65 C64 C63 121.5(5) ?
C66 C65 C64 119.6(5) ?
C67 C66 C65 119.4(5) ?
C66 C67 C68 120.8(5) ?
C67 C68 C63 120.9(5) ?
C102 O1 C104 99.8(13) ?
C114 O2 C111 109.3(5) ?
C103 C101 C102 105.2(12) ?
O1 C102 C101 109.2(13) ?
C104 C103 C101 109.3(11) ?
C103 C104 O1 111.9(11) ?
O2 C111 C113 108.3(6) ?
C114 C112 C113 106.5(7) ?
C112 C113 C111 104.6(8) ?
O2 C114 C112 108.6(7) ?

loop_
_geom_bond_atom_site_label_1
_geom_bond_atom_site_label_2
_geom_bond_distance
_geom_bond_publ_flag
Cr1 N2 2.035(3) y
Cr1 N8 2.073(3) y
Cr1 N12 2.112(3) y
Cr1 N6 2.129(3) y
Cr1 Cr2 2.1551(12) y
Cr1 N1 2.735(3) y
Cr1 N7 3.057(3) y
Cr2 N11 2.046(3) y
Cr2 N5 2.056(3) y
Cr2 N9 2.096(3) y
Cr2 N3 2.116(3) y
Cr2 N4 2.880(4) y
Cr2 N10 2.936(4) y
N1 C11 1.297(5) ?
N1 C12 1.407(5) ?
N2 C7 1.340(5) ?
N2 C11 1.376(5) ?
N3 C7 1.316(5) ?
N3 C1 1.431(5) ?
N4 C28 1.289(5) ?
N4 C29 1.409(5) ?
N5 C24 1.343(5) ?
N5 C28 1.382(5) ?
N6 C24 1.317(5) ?
N6 C18 1.430(5) ?
N7 C41 1.276(5) ?
N7 C35 1.412(8) ?
N7 C35' 1.46(2) ?
N8 C45 1.357(5) ?
N8 C41 1.381(5) ?
N9 C45 1.320(5) ?
N9 C46 1.437(5) ?
N10 C62 1.285(5) ?
N10 C63 1.404(5) ?
N11 C58 1.340(5) ?
N11 C62 1.386(5) ?
N12 C58 1.313(5) ?
N12 C52' 1.419(12) ?
N12 C52 1.449(8) ?
C1 C6 1.375(6) ?
C1 C2 1.381(6) ?
C2 C3 1.380(6) ?
C3 C4 1.365(7) ?
C4 C5 1.373(7) ?
C5 C6 1.391(6) ?
C7 C8 1.504(5) ?
C8 C9 1.522(5) ?
C9 C10 1.520(6) ?
C10 C11 1.494(5) ?
C12 C17 1.386(6) ?
C12 C13 1.397(6) ?
C13 C14 1.377(7) ?
C14 C15 1.371(8) ?
C15 C16 1.376(8) ?
C16 C17 1.379(7) ?
C18 C23 1.379(6) ?
C18 C19 1.384(6) ?
C19 C20 1.382(6) ?
C20 C21 1.366(7) ?
C21 C22 1.370(7) ?
C22 C23 1.389(7) ?
C24 C25 1.507(6) ?
C25 C26 1.510(6) ?
C26 C27 1.512(6) ?
C27 C28 1.495(6) ?
C29 C34 1.368(7) ?
C29 C30 1.395(6) ?
C30 C31 1.380(6) ?
C31 C32 1.363(7) ?
C32 C33 1.371(8) ?
C33 C34 1.393(8) ?
C35 C36 1.405(9) ?
C35 C40 1.422(10) ?
C36 C37 1.427(10) ?
C37 C38 1.382(14) ?
C38 C39 1.400(14) ?
C39 C40 1.407(10) ?
C35' C36' 1.39(2) ?
C35' C40' 1.45(2) ?
C36' C37' 1.47(2) ?
C37' C38' 1.37(2) ?
C38' C39' 1.41(2) ?
C39' C40' 1.41(2) ?
C41 C42 1.516(6) ?
C42 C43 1.473(12) ?
C42 C43' 1.541(11) ?
C43' C44 1.455(10) ?
C43 C44 1.518(12) ?
C44 C45 1.503(6) ?
C46 C47 1.381(6) ?
C46 C51 1.384(6) ?
C47 C48 1.390(6) ?
C48 C49 1.374(7) ?
C49 C50 1.363(7) ?
C50 C51 1.376(6) ?
C52 C53 1.383(11) ?
C52 C57 1.390(10) ?
C53 C54 1.396(9) ?
C54 C55 1.399(12) ?
C55 C56 1.345(12) ?
C56 C57 1.441(10) ?
C52' C57' 1.39(2) ?
C52' C53' 1.40(2) ?
C53' C54' 1.41(2) ?
C54' C55' 1.39(2) ?
C55' C56' 1.37(2) ?
C56' C57' 1.450(15) ?
C58 C59 1.510(6) ?
C59 C60 1.522(6) ?
C60 C61 1.506(6) ?
C61 C62 1.504(6) ?
C63 C68 1.384(6) ?
C63 C64 1.385(6) ?
C64 C65 1.381(7) ?
C65 C66 1.381(8) ?
C66 C67 1.372(8) ?
C67 C68 1.373(7) ?
O1 C102 1.41(2) ?
O1 C104 1.44(2) ?
O2 C114 1.374(8) ?
O2 C111 1.392(8) ?
C101 C103 1.36(2) ?
C101 C102 1.44(2) ?
C103 C104 1.31(2) ?
C111 C113 1.480(10) ?
C112 C114 1.447(11) ?
C112 C113 1.467(13) ?

loop_
_geom_torsion_atom_site_label_1
_geom_torsion_atom_site_label_2
_geom_torsion_atom_site_label_3
_geom_torsion_atom_site_label_4
_geom_torsion
_geom_torsion_publ_flag
Cr1 N2 C11 N1 -10.7(4) y
Cr1 N8 C41 N7 -9.6(5) y
Cr2 N5 C28 N4 -2.6(4) y
Cr2 N11 C62 N10 -0.5(4) y
Cr1 N2 N3 Cr2 10.43(11) y
Cr2 N5 N6 Cr1 12.52(11) y
Cr1 N8 N9 Cr2 11.50(11) y
Cr2 N11 N12 Cr1 9.65(11) y
